data_7025969
loop_
_publ_author_name
'Mobin, Shaikh M.'
'Srivastava, Ashwini K.'
'Mathur, Pradeep'
'Lahiri, Goutam Kumar'

_publ_section_title
;
 Reversible single-crystal to single-crystal transformations in a Hg(II)
 derivative. 1D-polymeric chain &lt;=&gt;2D-networking as a function of
 temperature.
;
_journal_issue 37
_journal_name_full 'Dalton transactions (Cambridge, England : 2003)'
_journal_page_first 8698
_journal_page_last 8705
_journal_paper_doi 10.1039/c0dt00085j
_journal_volume 39
_journal_year 2010
_chemical_formula_sum 'C14 H18 Br4 Hg2 N2 O2'
_chemical_formula_weight 967.11
_chemical_name_systematic
;
?
;
_space_group_IT_number 2
_symmetry_cell_setting triclinic
_symmetry_space_group_name_Hall '-P 1'
_symmetry_space_group_name_H-M 'P -1'
_atom_sites_solution_hydrogens geom
_atom_sites_solution_primary direct
_atom_sites_solution_secondary difmap
_audit_creation_method SHELXL-97
_cell_angle_alpha 101.709(2)
_cell_angle_beta 102.871(2)
_cell_angle_gamma 90.718(2)
_cell_formula_units_Z 2
_cell_length_a 7.8101(2)
_cell_length_b 9.3923(2)
_cell_length_c 14.8571(3)
_cell_measurement_reflns_used 7203
_cell_measurement_temperature 150(2)
_cell_measurement_theta_max 32.6881
_cell_measurement_theta_min 3.2333
_cell_volume 1038.44(4)
_computing_cell_refinement 'CrysAlis RED, Oxford Diffraction Ltd.,'
_computing_data_collection 'CrysAlis CCD, Oxford Diffraction Ltd.,'
_computing_data_reduction 'CrysAlis RED, Oxford Diffraction Ltd.,'
_computing_molecular_graphics Ortep3
_computing_publication_material Shelx97
_computing_structure_refinement 'SHELXL-97 (Sheldrick, 1997)'
_computing_structure_solution 'SHELXS-97 (Sheldrick, 1997)'
_diffrn_ambient_temperature 150(2)
_diffrn_detector_area_resol_mean 15.9948
_diffrn_measured_fraction_theta_full 0.995
_diffrn_measured_fraction_theta_max 0.882
_diffrn_measurement_device_type 'OXFORD DIFFRACTION XCALIBUR-S'
_diffrn_measurement_method \w/q-scan
_diffrn_radiation_monochromator graphite
_diffrn_radiation_source 'Enhance (Mo) X-ray Source'
_diffrn_radiation_type MoK\a
_diffrn_radiation_wavelength 0.71073
_diffrn_reflns_av_R_equivalents 0.0551
_diffrn_reflns_av_sigmaI/netI 0.0604
_diffrn_reflns_limit_h_max 10
_diffrn_reflns_limit_h_min -11
_diffrn_reflns_limit_k_max 13
_diffrn_reflns_limit_k_min -13
_diffrn_reflns_limit_l_max 22
_diffrn_reflns_limit_l_min -14
_diffrn_reflns_number 10708
_diffrn_reflns_theta_full 25.00
_diffrn_reflns_theta_max 32.73
_diffrn_reflns_theta_min 3.24
_exptl_absorpt_coefficient_mu 22.471
_exptl_absorpt_correction_T_max 0.1450
_exptl_absorpt_correction_T_min 0.0788
_exptl_absorpt_correction_type multi-scan
_exptl_absorpt_process_details
;
CrysAlis RED, Oxford Diffraction Ltd.,
Version 1.171.31.7 (release 18-10-2006 CrysAlis171 .NET)
(compiled Oct 18 2006,16:28:17)
Empirical absorption correction using spherical harmonics,
implemented in SCALE3 ABSPACK scaling algorithm.
;
_exptl_crystal_colour colorless
_exptl_crystal_density_diffrn 3.093
_exptl_crystal_density_method 'not measured'
_exptl_crystal_description block
_exptl_crystal_F_000 864
_exptl_crystal_size_max 0.23
_exptl_crystal_size_mid 0.18
_exptl_crystal_size_min 0.14
_refine_diff_density_max 5.270
_refine_diff_density_min -5.650
_refine_diff_density_rms 0.538
_refine_ls_extinction_method none
_refine_ls_goodness_of_fit_ref 1.038
_refine_ls_hydrogen_treatment constr
_refine_ls_matrix_type full
_refine_ls_number_parameters 219
_refine_ls_number_reflns 6765
_refine_ls_number_restraints 0
_refine_ls_restrained_S_all 1.038
_refine_ls_R_factor_all 0.0754
_refine_ls_R_factor_gt 0.0618
_refine_ls_shift/su_max 0.000
_refine_ls_shift/su_mean 0.000
_refine_ls_structure_factor_coef Fsqd
_refine_ls_weighting_details 'calc w=1/[\s^2^(Fo^2^)+(0.1237P)^2^+0.0000P] where P=(Fo^2^+2Fc^2^)/3'
_refine_ls_weighting_scheme calc
_refine_ls_wR_factor_gt 0.1760
_refine_ls_wR_factor_ref 0.1824
_reflns_number_gt 5121
_reflns_number_total 6765
_reflns_threshold_expression >2sigma(I)
_cod_data_source_file c0dt00085j.txt
_cod_data_source_block 2
_cod_depositor_comments
;
The following automatic conversions were performed:

'_symmetry_cell_setting' value 'Triclinic' changed to 'triclinic'
according to /home/saulius/struct/CIF-dictionaries/cif_core.dic
dictionary named 'cif_core.dic' version 2.4.2 from
2011-04-26.

'_refine_ls_hydrogen_treatment' value 'CONSTR' changed
to 'constr' according to
/home/saulius/struct/CIF-dictionaries/cif_core.dic dictionary named
'cif_core.dic' version 2.4.2 from 2011-04-26.

Automatic conversion script
Id: cif_fix_values 1891 2012-01-12 08:04:46Z andrius 
;
_cod_database_code 7025969

loop_
_symmetry_equiv_pos_as_xyz
'x, y, z'
'-x, -y, -z'

loop_
_atom_site_label
_atom_site_type_symbol
_atom_site_fract_x
_atom_site_fract_y
_atom_site_fract_z
_atom_site_U_iso_or_equiv
_atom_site_adp_type
_atom_site_occupancy
_atom_site_symmetry_multiplicity
_atom_site_calc_flag
_atom_site_refinement_flags
_atom_site_disorder_assembly
_atom_site_disorder_group
Hg1 Hg 0.13004(5) 0.14786(4) 0.28136(3) 0.02554(12) Uani 1 1 d . . .
Hg2 Hg 0.62657(5) 0.03128(4) 0.28415(3) 0.02493(12) Uani 1 1 d . . .
Br1 Br -0.04807(14) -0.04645(11) 0.15540(8) 0.0298(2) Uani 1 1 d . . .
Br2 Br -0.10942(12) 0.17233(12) 0.40958(7) 0.0273(2) Uani 1 1 d . . .
Br3 Br 0.38908(12) 0.09703(12) 0.41037(7) 0.0263(2) Uani 1 1 d . . .
Br4 Br 0.45476(14) 0.14428(12) 0.15702(8) 0.0287(2) Uani 1 1 d . . .
O1 O 0.1076(10) 0.4035(9) 0.0373(6) 0.0317(17) Uani 1 1 d . . .
H01A H 0.1696 0.3639 0.0008 0.048 Uiso 0.50 1 calc PR A 1
H01B H 0.0340 0.4479 0.0044 0.048 Uiso 0.50 1 d PR A 2
O2 O 0.6056(11) -0.3767(9) 0.0372(6) 0.0328(17) Uani 1 1 d . . .
H02A H 0.6758 -0.3551 0.0059 0.049 Uiso 0.50 1 calc PR B 1
H02B H 0.5372 -0.4348 -0.0069 0.049 Uiso 0.50 1 d PR B 2
N1 N 0.1436(11) 0.3910(9) 0.2936(6) 0.0220(16) Uani 1 1 d . . .
N2 N 0.6377(10) -0.2049(9) 0.2919(5) 0.0186(14) Uani 1 1 d . . .
C1 C 0.2534(16) 0.4711(13) 0.3711(8) 0.031(2) Uani 1 1 d . . .
H1A H 0.3221 0.4231 0.4159 0.037 Uiso 1 1 calc R . .
C2 C 0.2683(16) 0.6214(13) 0.3868(9) 0.037(3) Uani 1 1 d . . .
H2A H 0.3439 0.6760 0.4427 0.045 Uiso 1 1 calc R . .
C3 C 0.1728(16) 0.6916(11) 0.3209(9) 0.034(3) Uani 1 1 d . . .
H3 H 0.1833 0.7947 0.3301 0.041 Uiso 1 1 calc R . .
C4 C 0.0611(16) 0.6089(12) 0.2409(9) 0.032(2) Uani 1 1 d . . .
H4 H -0.0058 0.6558 0.1949 0.039 Uiso 1 1 calc R . .
C5 C 0.0462(13) 0.4580(11) 0.2275(7) 0.0212(17) Uani 1 1 d . . .
C6 C -0.0759(12) 0.3667(11) 0.1420(7) 0.0227(18) Uani 1 1 d . . .
H6A H -0.1657 0.4289 0.1144 0.027 Uiso 1 1 calc R . .
H6B H -0.1378 0.2900 0.1618 0.027 Uiso 1 1 calc R . .
C7 C 0.0186(13) 0.2946(11) 0.0661(8) 0.0243(19) Uani 1 1 d . . .
H7A H 0.1041 0.2277 0.0918 0.029 Uiso 1 1 calc R . .
H7B H -0.0679 0.2371 0.0113 0.029 Uiso 1 1 calc R . .
C8 C 0.7456(13) -0.2350(11) 0.3683(7) 0.0233(18) Uani 1 1 d . . .
H8 H 0.8124 -0.1567 0.4138 0.028 Uiso 1 1 calc R . .
C9 C 0.7647(14) -0.3753(12) 0.3842(8) 0.027(2) Uani 1 1 d . . .
H9 H 0.8413 -0.3931 0.4396 0.032 Uiso 1 1 calc R . .
C10 C 0.6667(15) -0.4899(13) 0.3154(8) 0.030(2) Uani 1 1 d . . .
H10 H 0.6762 -0.5879 0.3226 0.035 Uiso 1 1 calc R . .
C11 C 0.5534(13) -0.4555(11) 0.2352(8) 0.0242(19) Uani 1 1 d . . .
H11 H 0.4863 -0.5313 0.1876 0.029 Uiso 1 1 calc R . .
C12 C 0.5395(11) -0.3131(10) 0.2254(6) 0.0179(16) Uani 1 1 d . . .
C13 C 0.4185(12) -0.2756(10) 0.1401(7) 0.0204(17) Uani 1 1 d . . .
H13A H 0.3269 -0.3558 0.1115 0.024 Uiso 1 1 calc R . .
H13B H 0.3588 -0.1864 0.1605 0.024 Uiso 1 1 calc R . .
C14 C 0.5151(12) -0.2514(10) 0.0673(7) 0.0203(17) Uani 1 1 d . . .
H14A H 0.4304 -0.2295 0.0122 0.024 Uiso 1 1 calc R . .
H14B H 0.6007 -0.1665 0.0942 0.024 Uiso 1 1 calc R . .

loop_
_atom_site_aniso_label
_atom_site_aniso_U_11
_atom_site_aniso_U_22
_atom_site_aniso_U_33
_atom_site_aniso_U_23
_atom_site_aniso_U_13
_atom_site_aniso_U_12
Hg1 0.0267(2) 0.0183(2) 0.0300(2) 0.00607(14) 0.00226(14) -0.00080(13)
Hg2 0.0264(2) 0.01651(19) 0.0303(2) 0.00529(14) 0.00297(14) 0.00267(13)
Br1 0.0306(5) 0.0208(5) 0.0348(6) 0.0000(4) 0.0067(4) -0.0048(4)
Br2 0.0216(4) 0.0334(6) 0.0245(5) -0.0001(4) 0.0063(3) -0.0036(4)
Br3 0.0219(4) 0.0340(6) 0.0241(5) 0.0077(4) 0.0060(3) 0.0070(4)
Br4 0.0306(5) 0.0237(5) 0.0346(5) 0.0126(4) 0.0073(4) 0.0073(4)
O1 0.034(4) 0.026(4) 0.047(5) 0.020(3) 0.022(4) 0.007(3)
O2 0.039(4) 0.028(4) 0.035(4) 0.000(3) 0.021(3) 0.011(3)
N1 0.028(4) 0.019(4) 0.021(4) 0.004(3) 0.009(3) -0.003(3)
N2 0.025(4) 0.016(4) 0.015(3) 0.000(3) 0.008(3) 0.000(3)
C1 0.037(5) 0.028(6) 0.030(5) 0.004(4) 0.016(4) -0.003(4)
C2 0.042(6) 0.025(6) 0.045(7) -0.007(5) 0.025(5) -0.012(5)
C3 0.044(6) 0.009(4) 0.054(7) 0.001(4) 0.028(6) -0.003(4)
C4 0.042(6) 0.017(5) 0.049(7) 0.010(4) 0.029(5) 0.006(4)
C5 0.026(4) 0.017(4) 0.025(4) 0.007(3) 0.014(4) 0.002(3)
C6 0.019(4) 0.021(5) 0.032(5) 0.011(4) 0.009(3) 0.003(3)
C7 0.023(4) 0.018(5) 0.036(5) 0.010(4) 0.011(4) 0.004(3)
C8 0.027(4) 0.021(5) 0.021(4) 0.004(3) 0.001(3) 0.005(4)
C9 0.036(5) 0.025(5) 0.026(5) 0.011(4) 0.015(4) 0.010(4)
C10 0.039(6) 0.027(6) 0.028(5) 0.011(4) 0.013(4) 0.009(4)
C11 0.028(5) 0.013(4) 0.032(5) 0.003(3) 0.009(4) 0.004(3)
C12 0.018(4) 0.017(4) 0.021(4) 0.002(3) 0.011(3) 0.003(3)
C13 0.019(4) 0.019(4) 0.025(4) 0.003(3) 0.010(3) 0.003(3)
C14 0.023(4) 0.018(4) 0.021(4) 0.004(3) 0.008(3) 0.002(3)

loop_
_atom_type_symbol
_atom_type_description
_atom_type_scat_dispersion_real
_atom_type_scat_dispersion_imag
_atom_type_scat_source
C C 0.0030 0.0020 'International Tables Vol C Tables 4.2.6.8 and 6.1.1.4'
H H 0.0000 0.0000 'International Tables Vol C Tables 4.2.6.8 and 6.1.1.4'
N N 0.0060 0.0030 'International Tables Vol C Tables 4.2.6.8 and 6.1.1.4'
O O 0.0110 0.0060 'International Tables Vol C Tables 4.2.6.8 and 6.1.1.4'
Br Br -0.2900 2.4600 'International Tables Vol C Tables 4.2.6.8 and 6.1.1.4'
Hg Hg -2.3890 9.2270 'International Tables Vol C Tables 4.2.6.8 and 6.1.1.4'

loop_
_geom_angle_atom_site_label_1
_geom_angle_atom_site_label_2
_geom_angle_atom_site_label_3
_geom_angle
_geom_angle_site_symmetry_1
_geom_angle_site_symmetry_3
N1 Hg1 Br1 129.8(2) . .
N1 Hg1 Br3 105.8(2) . .
Br1 Hg1 Br3 123.40(4) . .
N1 Hg1 Br2 91.2(2) . .
Br1 Hg1 Br2 96.45(3) . .
Br3 Hg1 Br2 91.70(3) . .
N2 Hg2 Br4 129.1(2) . .
N2 Hg2 Br2 107.7(2) . 1_655
Br4 Hg2 Br2 121.33(4) . 1_655
N2 Hg2 Br3 94.64(19) . .
Br4 Hg2 Br3 95.94(3) . .
Br2 Hg2 Br3 92.48(3) 1_655 .
Hg2 Br2 Hg1 95.10(3) 1_455 .
Hg1 Br3 Hg2 94.52(3) . .
C7 O1 H01A 109.5 . .
C7 O1 H01B 109.6 . .
H01A O1 H01B 104.9 . .
C14 O2 H02A 109.5 . .
C14 O2 H02B 109.5 . .
H02A O2 H02B 97.6 . .
C1 N1 C5 120.0(9) . .
C1 N1 Hg1 116.8(7) . .
C5 N1 Hg1 123.2(6) . .
C8 N2 C12 120.4(8) . .
C8 N2 Hg2 116.2(6) . .
C12 N2 Hg2 123.3(6) . .
N1 C1 C2 121.5(11) . .
N1 C1 H1A 119.3 . .
C2 C1 H1A 119.3 . .
C3 C2 C1 119.6(11) . .
C3 C2 H2A 120.2 . .
C1 C2 H2A 120.2 . .
C2 C3 C4 118.8(10) . .
C2 C3 H3 120.6 . .
C4 C3 H3 120.6 . .
C3 C4 C5 120.5(11) . .
C3 C4 H4 119.7 . .
C5 C4 H4 119.7 . .
N1 C5 C4 119.6(10) . .
N1 C5 C6 119.1(8) . .
C4 C5 C6 121.3(9) . .
C5 C6 C7 113.2(8) . .
C5 C6 H6A 108.9 . .
C7 C6 H6A 108.9 . .
C5 C6 H6B 108.9 . .
C7 C6 H6B 108.9 . .
H6A C6 H6B 107.7 . .
O1 C7 C6 109.4(8) . .
O1 C7 H7A 109.8 . .
C6 C7 H7A 109.8 . .
O1 C7 H7B 109.8 . .
C6 C7 H7B 109.8 . .
H7A C7 H7B 108.2 . .
N2 C8 C9 123.2(10) . .
N2 C8 H8 118.4 . .
C9 C8 H8 118.4 . .
C8 C9 C10 117.6(10) . .
C8 C9 H9 121.2 . .
C10 C9 H9 121.2 . .
C9 C10 C11 118.3(10) . .
C9 C10 H10 120.9 . .
C11 C10 H10 120.9 . .
C12 C11 C10 120.6(10) . .
C12 C11 H11 119.7 . .
C10 C11 H11 119.7 . .
N2 C12 C11 119.9(9) . .
N2 C12 C13 119.2(8) . .
C11 C12 C13 120.9(9) . .
C14 C13 C12 112.2(7) . .
C14 C13 H13A 109.2 . .
C12 C13 H13A 109.2 . .
C14 C13 H13B 109.2 . .
C12 C13 H13B 109.2 . .
H13A C13 H13B 107.9 . .
O2 C14 C13 111.0(8) . .
O2 C14 H14A 109.4 . .
C13 C14 H14A 109.4 . .
O2 C14 H14B 109.4 . .
C13 C14 H14B 109.4 . .
H14A C14 H14B 108.0 . .

loop_
_geom_bond_atom_site_label_1
_geom_bond_atom_site_label_2
_geom_bond_distance
_geom_bond_site_symmetry_2
Hg1 N1 2.253(8) .
Hg1 Br1 2.4815(11) .
Hg1 Br3 2.5812(10) .
Hg1 Br2 2.9325(10) .
Hg2 N2 2.246(8) .
Hg2 Br4 2.4930(10) .
Hg2 Br2 2.5879(10) 1_655
Hg2 Br3 2.9063(10) .
Br2 Hg2 2.5879(10) 1_455
O1 C7 1.416(11) .
O1 H01A 0.8400 .
O1 H01B 0.8400 .
O2 C14 1.425(12) .
O2 H02A 0.8400 .
O2 H02B 0.8400 .
N1 C1 1.349(14) .
N1 C5 1.367(12) .
N2 C8 1.337(12) .
N2 C12 1.353(11) .
C1 C2 1.383(16) .
C1 H1A 0.9500 .
C2 C3 1.377(19) .
C2 H2A 0.9500 .
C3 C4 1.387(18) .
C3 H3 0.9500 .
C4 C5 1.390(14) .
C4 H4 0.9500 .
C5 C6 1.502(14) .
C6 C7 1.533(14) .
C6 H6A 0.9900 .
C6 H6B 0.9900 .
C7 H7A 0.9900 .
C7 H7B 0.9900 .
C8 C9 1.390(14) .
C8 H8 0.9500 .
C9 C10 1.404(16) .
C9 H9 0.9500 .
C10 C11 1.415(15) .
C10 H10 0.9500 .
C11 C12 1.378(13) .
C11 H11 0.9500 .
C12 C13 1.509(13) .
C13 C14 1.501(12) .
C13 H13A 0.9900 .
C13 H13B 0.9900 .
C14 H14A 0.9900 .
C14 H14B 0.9900 .

loop_
_geom_torsion_atom_site_label_1
_geom_torsion_atom_site_label_2
_geom_torsion_atom_site_label_3
_geom_torsion_atom_site_label_4
_geom_torsion
_geom_torsion_site_symmetry_1
_geom_torsion_site_symmetry_4
N1 Hg1 Br2 Hg2 115.2(2) . 1_455
Br1 Hg1 Br2 Hg2 -15.08(4) . 1_455
Br3 Hg1 Br2 Hg2 -138.97(4) . 1_455
N1 Hg1 Br3 Hg2 -95.5(2) . .
Br1 Hg1 Br3 Hg2 73.91(5) . .
Br2 Hg1 Br3 Hg2 172.78(3) . .
N2 Hg2 Br3 Hg1 -113.1(2) . .
Br4 Hg2 Br3 Hg1 17.03(4) . .
Br2 Hg2 Br3 Hg1 138.88(4) 1_655 .
Br1 Hg1 N1 C1 179.8(6) . .
Br3 Hg1 N1 C1 -11.7(8) . .
Br2 Hg1 N1 C1 80.4(7) . .
Br1 Hg1 N1 C5 0.4(8) . .
Br3 Hg1 N1 C5 169.0(7) . .
Br2 Hg1 N1 C5 -99.0(7) . .
Br4 Hg2 N2 C8 178.4(6) . .
Br2 Hg2 N2 C8 14.1(7) 1_655 .
Br3 Hg2 N2 C8 -80.1(7) . .
Br4 Hg2 N2 C12 -3.1(8) . .
Br2 Hg2 N2 C12 -167.5(6) 1_655 .
Br3 Hg2 N2 C12 98.4(7) . .
C5 N1 C1 C2 1.1(15) . .
Hg1 N1 C1 C2 -178.3(8) . .
N1 C1 C2 C3 -1.7(17) . .
C1 C2 C3 C4 1.2(17) . .
C2 C3 C4 C5 -0.1(16) . .
C1 N1 C5 C4 0.0(14) . .
Hg1 N1 C5 C4 179.4(7) . .
C1 N1 C5 C6 -179.7(9) . .
Hg1 N1 C5 C6 -0.3(11) . .
C3 C4 C5 N1 -0.5(15) . .
C3 C4 C5 C6 179.1(9) . .
N1 C5 C6 C7 -79.1(10) . .
C4 C5 C6 C7 101.2(11) . .
C5 C6 C7 O1 -58.7(11) . .
C12 N2 C8 C9 0.3(14) . .
Hg2 N2 C8 C9 178.8(8) . .
N2 C8 C9 C10 0.8(15) . .
C8 C9 C10 C11 -0.8(15) . .
C9 C10 C11 C12 -0.3(15) . .
C8 N2 C12 C11 -1.5(13) . .
Hg2 N2 C12 C11 -179.9(7) . .
C8 N2 C12 C13 179.7(8) . .
Hg2 N2 C12 C13 1.4(11) . .
C10 C11 C12 N2 1.5(14) . .
C10 C11 C12 C13 -179.8(9) . .
N2 C12 C13 C14 79.5(10) . .
C11 C12 C13 C14 -99.3(10) . .
C12 C13 C14 O2 57.8(10) . .
